data_3000432
loop_
_publ_author_name
'Wu, Jin-Cheng'
'Escudero-Adan, Eduardo C.'
'Martinez-Belmonte, Marta'
'de Mendoza, Javier'

_journal_name_full 'To be published in Frontiers in Chemistry'
_chemical_formula_sum 'C81 H54 K O52 U6'
_space_group_name_Hall 'I -4 2 3'
_space_group_name_H-M_alt 'I -4 3 m'
_cell_angle_alpha 90
_cell_angle_beta 90
_cell_angle_gamma 90
_cell_length_a 32.3525(15)
_cell_length_b 32.3525(15)
_cell_length_c 32.3525(15)
_cell_measurement_temperature 100(2)
_cell_volume 33863(3)
_diffrn_ambient_temperature 100(2)
_diffrn_radiation_type MoK\a
_diffrn_radiation_wavelength 0.71073
_refine_ls_goodness_of_fit_ref 1.401
_refine_ls_R_factor_all 0.2034
_refine_ls_R_factor_gt 0.0940
_refine_ls_wR_factor_gt 0.2260
_refine_ls_wR_factor_ref 0.2798
_cod_database_code 3000432
_cod_hold_until_date 2023-07-14

loop_
_atom_site_label
_atom_site_fract_x
_atom_site_fract_y
_atom_site_fract_z
? ? ? ?
